data_2002067
loop_
_publ_author_name
'Sekar, K.'
'Parthasarathy, S.'
'Prabahar, K. J.'
'Ramakrishnan, V. T.'

_publ_section_title
;
 Structure of
 1,8-dimethyl-4-oxo-1,2,2a,3,4,5-hexahydrocyclopenta[<i>de</i>]quinoline
;
_journal_issue 1
_journal_name_full 'Acta Crystallographica Section C'
_journal_page_first 97
_journal_page_last 99
_journal_paper_doi 10.1107/S0108270192004219
_journal_volume 49
_journal_year 1993
_chemical_formula_sum 'C13 H15 N O'
_chemical_formula_weight 201.3
_space_group_crystal_system triclinic
_space_group_IT_number 2
_space_group_name_Hall '-P 1'
_space_group_name_H-M_alt 'P -1'
_cell_angle_alpha 103.79(2)
_cell_angle_beta 116.71(2)
_cell_angle_gamma 67.86(2)
_cell_formula_units_Z 2
_cell_length_a 8.929(2)
_cell_length_b 8.990(2)
_cell_length_c 8.094(2)
_cell_volume 535.7(2)
_diffrn_radiation_type Cu
_diffrn_radiation_wavelength 1.5418
_exptl_absorpt_coefficient_mu 0.583
_exptl_crystal_density_diffrn 1.25
_exptl_crystal_F_000 216
_cod_data_source_file ab0271.cif
_cod_data_source_block ab0271a
_cod_depositor_comments
;
 Updating space group information and adding the symmetry operation list.

 Antanas Vaitkus,
 2018-06-14
;
_cod_original_cell_volume 535.7(3)
_cod_original_formula_sum 'C13 H15 N1 O1'
_cod_database_code 2002067

loop_
_space_group_symop_id
_space_group_symop_operation_xyz
1 x,y,z
2 -x,-y,-z

loop_
_atom_site_label
_atom_site_fract_x
_atom_site_fract_y
_atom_site_fract_z
_atom_site_U_iso_or_equiv
N(1) 1.3039(2) .1030(2) .8033(2) .0530(10)
C(2) 1.3894(3) -.0196(2) .7129(3) .0520(10)
C(3) 1.2982(3) -.0420(2) .5024(3) .0540(10)
C(3a) 1.1893(3) .1194(2) .4179(2) .0480(10)
C(4) 1.0490(3) .1194(2) .2194(2) .0540(10)
C(5) .9012(3) .2827(2) .2144(3) .0550(10)
C(5a) .9168(2) .3140(2) .4152(2) .0460(10)
C(6) .8041(2) .4190(2) .4986(3) .0490(10)
C(7) .8650(3) .4166(2) .6905(3) .0540(10)
C(8) 1.0271(3) .3155(2) .7985(2) .0520(10)
C(8a) 1.1372(2) .2130(2) .7115(2) .0440(10)
C(8b) 1.0802(2) .2196(2) .5238(2) .0440(10)
O(9) 1.5336(2) -.1148(2) .7980(2) .0700(10)
C(10) .7244(3) .2762(3) .0619(3) .0760(10)
C(11) .6270(3) .5316(3) .3902(4) .0680(10)
H1N1 1.373(4) .109(3) .961(5) ?
H1C3 1.210(3) -.113(3) .474(3) ?
H2C3 1.392(3) -.106(3) .448(3) ?
H1C3a 1.278(3) .185(3) .442(3) ?
H1C4 .996(3) .025(2) .198(3) ?
H2C4 1.098(3) .107(3) .122(3) ?
H1C5 .926(3) .377(3) .194(4) ?
H1C7 .779(3) .496(3) .755(4) ?
H1C8 1.073(3) .308(3) .942(3) ?
H1C10 .635(4) .381(4) .030(4) ?
H2C10 .674(4) .199(4) .102(5) ?
H3C10 .745(4) .249(4) -.049(5) ?
H1C11 .574(4) .618(4) .500(4) ?
H2C11 .634(4) .588(4) .298(5) ?
H3C11 .545(3) .475(3) .310(4) ?

loop_
_geom_angle_atom_site_label_1
_geom_angle_atom_site_label_2
_geom_angle_atom_site_label_3
_geom_angle
N(1) C(2) O(9) 121.2(2)
N(1) C(2) C(3) 117.9(2)
O(9) C(2) C(3) 120.8(2)
C(2) C(3) C(3a) 111.6(2)
C(3) C(3a) C(4) 118.1(2)
C(3) C(3a) C(8b) 108.8(2)
C(8b) C(3a) C(4) 101.6(2)
C(3a) C(4) C(5) 104.90(10)
C(4) C(5) C(10) 111.7(2)
C(4) C(5) C(5a) 102.10(10)
C(5a) C(5) C(10) 117.6(2)
C(5) C(5a) C(8b) 108.0(2)
C(5) C(5a) C(6) 132.6(2)
C(8b) C(5a) C(6) 119.4(2)
C(5a) C(6) C(11) 122.4(2)
C(5a) C(6) C(7) 116.6(2)
C(7) C(6) C(11) 121.0(2)
C(7) C(8) C(8a) 118.2(2)
C(8) C(8a) N(1) 124.3(2)
C(8) C(8a) C(8b) 118.0(2)
N(1) C(8a) C(8b) 117.7(2)
C(8a) C(8b) C(5a) 123.9(2)
C(8a) C(8b) C(3a) 122.5(2)
C(3a) C(8b) C(5a) 113.60(10)
C(6) C(7) C(8) 123.8(2)
C(2) N(1) C(8a) 123.0(2)

loop_
_geom_bond_atom_site_label_1
_geom_bond_atom_site_label_2
_geom_bond_distance
H1N1 N(1) 1.14(4)
H1C3 C(3) 1.11(3)
H2C3 C(3) 1.04(3)
H1C3a C(3a) 1.08(3)
H1C4 C(4) 1.06(3)
H2C4 C(4) 1.03(3)
H1C5 C(5) 1.02(3)
H1C7 C(7) 1.07(3)
N(1) C(2) 1.348(3)
C(2) C(3) 1.523(3)
C(2) O(9) 1.232(2)
C(3) C(3a) 1.527(2)
C(3a) C(8b) 1.489(3)
C(3a) C(4) 1.530(2)
C(4) C(5) 1.555(3)
C(5) C(5a) 1.532(3)
N(1) C(8a) 1.411(2)
H1C8 C(8) 1.05(2)
H1C10 C(10) 0.98(3)
H2C10 C(10) 1.12(5)
H3C10 C(10) 0.95(4)
H1C11 C(11) 1.18(3)
H2C11 C(11) 1.03(5)
H3C11 C(11) 0.96(3)
C(5) C(10) 1.517(3)
C(5a) C(6) 1.397(3)
C(5a) C(8b) 1.375(2)
C(6) C(11) 1.505(3)
C(6) C(7) 1.399(3)
C(7) C(8) 1.391(2)
C(8) C(8a) 1.393(3)
C(8a) C(8b) 1.377(2)
